data_2211094
loop_
_publ_author_name
'Novak, Igor'
'Wei, Li'
'Harrison, Leslie J'

_publ_section_title
;
 (8-Bromonaphthalen-1-yl)methyl 8-bromo-1-naphthoate
;
_journal_coeditor_code KP2052
_journal_issue 11
_journal_name_full 'Acta Crystallographica Section E'
_journal_page_first o4977
_journal_page_last o4978
_journal_paper_doi 10.1107/S1600536806041948
_journal_volume 62
_journal_year 2006
_chemical_formula_iupac 'C22 H14 Br2 O2'
_chemical_formula_moiety 'C22 H14 Br2 O2'
_chemical_formula_sum 'C22 H14 Br2 O2'
_chemical_formula_weight 470.15
_chemical_melting_point 168
_chemical_name_systematic 8-bromonaphthalene-1-carboxylate
_space_group_IT_number 14
_symmetry_cell_setting monoclinic
_symmetry_space_group_name_Hall '-P 2ybc'
_symmetry_space_group_name_H-M 'P 1 21/c 1'
_atom_sites_solution_hydrogens geom
_atom_sites_solution_primary direct
_atom_sites_solution_secondary difmap
_audit_creation_method SHELXL-97
_cell_angle_alpha 90.00
_cell_angle_beta 110.716(8)
_cell_angle_gamma 90.00
_cell_formula_units_Z 4
_cell_length_a 15.477(7)
_cell_length_b 8.824(4)
_cell_length_c 14.006(6)
_cell_measurement_reflns_used 990
_cell_measurement_temperature 223(2)
_cell_measurement_theta_max 17.73
_cell_measurement_theta_min 2.81
_cell_volume 1789.1(14)
_computing_cell_refinement SMART
_computing_data_collection 'SMART (Bruker, 1997)'
_computing_data_reduction 'SAINT (Bruker, 1997)'
_computing_molecular_graphics 'SHELXTL (Sheldrick, 1997b)'
_computing_publication_material SHELXTL
_computing_structure_refinement 'SHELXL97 (Sheldrick, 1997a)'
_computing_structure_solution 'SHELXS97 (Sheldrick, 1997a)'
_diffrn_ambient_temperature 223(2)
_diffrn_measured_fraction_theta_full 0.998
_diffrn_measured_fraction_theta_max 0.998
_diffrn_measurement_device_type 'Bruker SMART CCD area-detector'
_diffrn_measurement_method '\f and \w'
_diffrn_radiation_monochromator graphite
_diffrn_radiation_source 'fine-focus sealed tube'
_diffrn_radiation_type MoK\a
_diffrn_radiation_wavelength 0.71073
_diffrn_reflns_av_R_equivalents 0.0691
_diffrn_reflns_av_sigmaI/netI 0.0895
_diffrn_reflns_limit_h_max 18
_diffrn_reflns_limit_h_min -18
_diffrn_reflns_limit_k_max 10
_diffrn_reflns_limit_k_min -7
_diffrn_reflns_limit_l_max 16
_diffrn_reflns_limit_l_min -16
_diffrn_reflns_number 9904
_diffrn_reflns_theta_full 25.00
_diffrn_reflns_theta_max 25.00
_diffrn_reflns_theta_min 2.70
_diffrn_standards_decay_% 0
_exptl_absorpt_coefficient_mu 4.545
_exptl_absorpt_correction_T_max 0.8391
_exptl_absorpt_correction_T_min 0.4084
_exptl_absorpt_correction_type multi-scan
_exptl_absorpt_process_details '(SADABS; Sheldrick, 2001)'
_exptl_crystal_colour colourless
_exptl_crystal_density_diffrn 1.746
_exptl_crystal_density_method 'not measured'
_exptl_crystal_description plate
_exptl_crystal_F_000 928
_exptl_crystal_size_max 0.24
_exptl_crystal_size_mid 0.24
_exptl_crystal_size_min 0.04
_refine_diff_density_max 0.638
_refine_diff_density_min -0.576
_refine_ls_extinction_method none
_refine_ls_goodness_of_fit_ref 1.001
_refine_ls_hydrogen_treatment constr
_refine_ls_matrix_type full
_refine_ls_number_parameters 235
_refine_ls_number_reflns 3153
_refine_ls_number_restraints 0
_refine_ls_restrained_S_all 1.001
_refine_ls_R_factor_all 0.1505
_refine_ls_R_factor_gt 0.0707
_refine_ls_shift/su_max 0.000
_refine_ls_shift/su_mean 0.000
_refine_ls_structure_factor_coef Fsqd
_refine_ls_weighting_details 'calc w=1/[\s^2^(Fo^2^)+(0.1218P)^2^] where P=(Fo^2^+2Fc^2^)/3'
_refine_ls_weighting_scheme calc
_refine_ls_wR_factor_gt 0.2002
_refine_ls_wR_factor_ref 0.2363
_reflns_number_gt 1509
_reflns_number_total 3153
_reflns_threshold_expression I>2\s(I)
_cod_data_source_file kp2052.cif
_cod_data_source_block I
_cod_original_cell_volume 1789.0(13)
_cod_original_sg_symbol_H-M 'P 21/c'
_cod_database_code 2211094
_cod_database_fobs_code 2211094

loop_
_symmetry_equiv_pos_as_xyz
'x, y, z'
'-x, y+1/2, -z+1/2'
'-x, -y, -z'
'x, -y-1/2, z-1/2'

loop_
_atom_site_type_symbol
_atom_site_label
_atom_site_fract_x
_atom_site_fract_y
_atom_site_fract_z
_atom_site_U_iso_or_equiv
_atom_site_adp_type
_atom_site_calc_flag
_atom_site_refinement_flags
_atom_site_occupancy
Br Br1 0.31665(8) -0.02198(13) 0.64016(10) 0.1053(5) Uani d . 1
Br Br2 0.18093(8) 0.52522(13) 0.33459(8) 0.1009(5) Uani d . 1
O O1 0.2767(4) 0.2841(6) 0.5084(4) 0.0713(16) Uani d . 1
O O2 0.1377(5) 0.1892(7) 0.4167(5) 0.0886(19) Uani d . 1
C C1 0.4418(6) 0.0254(9) 0.6636(7) 0.071(2) Uani d . 1
C C2 0.5004(8) -0.0403(11) 0.7510(8) 0.091(3) Uani d . 1
H H2 0.4765 -0.0960 0.7933 0.109 Uiso calc R 1
C C3 0.5919(9) -0.0250(12) 0.7762(8) 0.100(3) Uani d . 1
H H3 0.6314 -0.0762 0.8340 0.120 Uiso calc R 1
C C4 0.6295(8) 0.0619(11) 0.7213(8) 0.093(3) Uani d . 1
H H4 0.6938 0.0758 0.7428 0.112 Uiso calc R 1
C C5 0.5697(7) 0.1316(9) 0.6302(7) 0.071(2) Uani d . 1
C C6 0.6086(8) 0.2199(12) 0.5731(10) 0.098(3) Uani d . 1
H H6 0.6732 0.2282 0.5939 0.118 Uiso calc R 1
C C7 0.5546(10) 0.2938(12) 0.4879(10) 0.102(4) Uani d . 1
H H7 0.5812 0.3572 0.4519 0.123 Uiso calc R 1
C C8 0.4641(8) 0.2754(10) 0.4562(8) 0.085(3) Uani d . 1
H H8 0.4283 0.3240 0.3953 0.102 Uiso calc R 1
C C9 0.4180(7) 0.1900(9) 0.5060(6) 0.070(2) Uani d . 1
C C10 0.4726(7) 0.1149(8) 0.5984(6) 0.067(2) Uani d . 1
C C11 0.3152(7) 0.1770(9) 0.4566(6) 0.078(3) Uani d . 1
H H11A 0.2956 0.2012 0.3837 0.094 Uiso calc R 1
H H11B 0.2949 0.0739 0.4640 0.094 Uiso calc R 1
C C12 0.1460(6) 0.6208(9) 0.4353(6) 0.068(2) Uani d . 1
C C13 0.1317(7) 0.7733(11) 0.4229(9) 0.092(3) Uani d . 1
H H13 0.1443 0.8232 0.3700 0.111 Uiso calc R 1
C C14 0.0984(8) 0.8564(12) 0.4880(12) 0.113(4) Uani d . 1
H H14 0.0881 0.9613 0.4791 0.136 Uiso calc R 1
C C15 0.0819(7) 0.7830(14) 0.5624(10) 0.100(3) Uani d . 1
H H15 0.0589 0.8388 0.6055 0.120 Uiso calc R 1
C C16 0.0964(6) 0.6292(10) 0.5805(7) 0.072(2) Uani d . 1
C C17 0.0779(7) 0.5496(15) 0.6611(8) 0.099(3) Uani d . 1
H H17 0.0515 0.6026 0.7022 0.119 Uiso calc R 1
C C18 0.0973(7) 0.4026(15) 0.6788(7) 0.099(3) Uani d . 1
H H18 0.0867 0.3554 0.7338 0.118 Uiso calc R 1
C C19 0.1331(7) 0.3176(12) 0.6174(7) 0.091(3) Uani d . 1
H H19 0.1469 0.2144 0.6314 0.109 Uiso calc R 1
C C20 0.1479(6) 0.3848(9) 0.5372(6) 0.063(2) Uani d . 1
C C22 0.1864(8) 0.2768(8) 0.4797(6) 0.071(3) Uani d . 1
C C21 0.1319(6) 0.5401(9) 0.5163(6) 0.067(2) Uani d . 1

loop_
_atom_site_aniso_label
_atom_site_aniso_U_11
_atom_site_aniso_U_22
_atom_site_aniso_U_33
_atom_site_aniso_U_12
_atom_site_aniso_U_13
_atom_site_aniso_U_23
Br1 0.0989(10) 0.0911(9) 0.1371(11) 0.0063(6) 0.0557(8) 0.0328(6)
Br2 0.1311(11) 0.1057(9) 0.0721(7) 0.0040(6) 0.0437(7) 0.0204(5)
O1 0.081(5) 0.061(4) 0.055(3) 0.010(3) 0.004(3) -0.010(3)
O2 0.103(5) 0.077(4) 0.078(4) -0.012(3) 0.022(4) -0.018(3)
C1 0.085(7) 0.062(5) 0.065(5) 0.012(5) 0.026(5) 0.000(4)
C2 0.121(10) 0.078(7) 0.078(7) 0.013(7) 0.042(7) 0.015(5)
C3 0.125(11) 0.096(8) 0.068(6) 0.014(7) 0.020(7) 0.007(6)
C4 0.111(9) 0.065(6) 0.085(7) 0.019(6) 0.011(7) -0.026(5)
C5 0.089(8) 0.046(5) 0.085(6) 0.003(5) 0.038(6) -0.014(4)
C6 0.105(9) 0.072(7) 0.142(10) -0.001(6) 0.074(9) -0.026(7)
C7 0.131(11) 0.081(8) 0.131(10) 0.011(7) 0.091(10) 0.028(7)
C8 0.120(9) 0.073(6) 0.074(6) 0.012(6) 0.050(7) 0.015(5)
C9 0.097(8) 0.055(5) 0.056(5) 0.005(5) 0.025(5) -0.004(4)
C10 0.096(8) 0.049(5) 0.059(5) 0.006(4) 0.032(5) -0.005(4)
C11 0.099(8) 0.072(6) 0.057(5) 0.034(5) 0.020(5) 0.004(4)
C12 0.082(6) 0.054(6) 0.067(5) 0.001(4) 0.026(5) 0.001(4)
C13 0.099(8) 0.059(7) 0.118(9) -0.005(5) 0.037(7) 0.017(6)
C14 0.094(9) 0.056(7) 0.167(12) -0.004(6) 0.018(9) 0.016(8)
C15 0.082(8) 0.085(8) 0.119(9) 0.002(6) 0.018(7) -0.050(7)
C16 0.071(6) 0.068(7) 0.065(5) 0.000(5) 0.008(5) -0.021(5)
C17 0.088(8) 0.137(10) 0.061(6) 0.010(7) 0.012(6) -0.021(6)
C18 0.106(9) 0.138(10) 0.043(5) 0.000(7) 0.014(5) 0.025(6)
C19 0.095(8) 0.124(9) 0.049(5) -0.013(6) 0.021(5) 0.003(5)
C20 0.069(6) 0.055(5) 0.051(5) 0.012(4) 0.007(4) 0.010(4)
C22 0.111(8) 0.035(5) 0.053(5) 0.001(5) 0.011(6) 0.002(4)
C21 0.068(6) 0.064(6) 0.054(5) -0.008(4) 0.005(4) -0.005(4)

loop_
_atom_type_symbol
_atom_type_description
_atom_type_scat_dispersion_real
_atom_type_scat_dispersion_imag
_atom_type_scat_source
C C 0.0033 0.0016 'International Tables Vol C Tables 4.2.6.8 and 6.1.1.4'
H H 0.0000 0.0000 'International Tables Vol C Tables 4.2.6.8 and 6.1.1.4'
O O 0.0106 0.0060 'International Tables Vol C Tables 4.2.6.8 and 6.1.1.4'
Br Br -0.2901 2.4595 'International Tables Vol C Tables 4.2.6.8 and 6.1.1.4'

loop_
_geom_angle_atom_site_label_1
_geom_angle_atom_site_label_2
_geom_angle_atom_site_label_3
_geom_angle
C22 O1 C11 113.5(7)
C2 C1 C10 123.2(9)
C2 C1 Br1 112.0(8)
C10 C1 Br1 124.8(7)
C3 C2 C1 119.8(10)
C3 C2 H2 120.1
C1 C2 H2 120.1
C2 C3 C4 122.2(11)
C2 C3 H3 118.9
C4 C3 H3 118.9
C3 C4 C5 118.7(11)
C3 C4 H4 120.7
C5 C4 H4 120.7
C6 C5 C10 120.2(9)
C6 C5 C4 118.6(11)
C10 C5 C4 121.2(9)
C7 C6 C5 121.0(11)
C7 C6 H6 119.5
C5 C6 H6 119.5
C8 C7 C6 119.1(10)
C8 C7 H7 120.4
C6 C7 H7 120.4
C7 C8 C9 124.9(10)
C7 C8 H8 117.6
C9 C8 H8 117.6
C8 C9 C10 117.5(9)
C8 C9 C11 117.5(8)
C10 C9 C11 124.9(8)
C1 C10 C5 114.7(8)
C1 C10 C9 128.0(9)
C5 C10 C9 117.2(8)
O1 C11 C9 106.1(7)
O1 C11 H11A 110.5
C9 C11 H11A 110.5
O1 C11 H11B 110.5
C9 C11 H11B 110.5
H11A C11 H11B 108.7
C13 C12 C21 122.2(8)
C13 C12 Br2 115.1(7)
C21 C12 Br2 122.7(6)
C12 C13 C14 120.9(10)
C12 C13 H13 119.6
C14 C13 H13 119.6
C15 C14 C13 118.2(10)
C15 C14 H14 120.9
C13 C14 H14 120.9
C14 C15 C16 123.9(10)
C14 C15 H15 118.0
C16 C15 H15 118.0
C15 C16 C17 123.8(10)
C15 C16 C21 119.6(9)
C17 C16 C21 116.6(8)
C18 C17 C16 121.7(9)
C18 C17 H17 119.2
C16 C17 H17 119.2
C17 C18 C19 121.3(9)
C17 C18 H18 119.3
C19 C18 H18 119.3
C20 C19 C18 119.6(10)
C20 C19 H19 120.2
C18 C19 H19 120.2
C19 C20 C21 122.0(8)
C19 C20 C22 112.4(8)
C21 C20 C22 125.5(7)
O2 C22 O1 125.0(9)
O2 C22 C20 122.2(10)
O1 C22 C20 112.7(7)
C20 C21 C12 126.2(8)
C20 C21 C16 118.6(8)
C12 C21 C16 115.1(8)

loop_
_geom_bond_atom_site_label_1
_geom_bond_atom_site_label_2
_geom_bond_distance
Br1 C1 1.893(9)
Br2 C12 1.880(8)
O1 C22 1.313(11)
O1 C11 1.442(9)
O2 C22 1.214(9)
C1 C2 1.368(12)
C1 C10 1.412(11)
C2 C3 1.340(14)
C2 H2 0.9400
C3 C4 1.354(14)
C3 H3 0.9400
C4 C5 1.424(12)
C4 H4 0.9400
C5 C6 1.398(13)
C5 C10 1.415(12)
C6 C7 1.357(15)
C6 H6 0.9400
C7 C8 1.322(14)
C7 H7 0.9400
C8 C9 1.383(12)
C8 H8 0.9400
C9 C10 1.433(11)
C9 C11 1.498(12)
C11 H11A 0.9800
C11 H11B 0.9800
C12 C13 1.364(12)
C12 C21 1.419(11)
C13 C14 1.402(15)
C13 H13 0.9400
C14 C15 1.327(14)
C14 H14 0.9400
C15 C16 1.385(14)
C15 H15 0.9400
C16 C17 1.441(14)
C16 C21 1.442(11)
C17 C18 1.334(14)
C17 H17 0.9400
C18 C19 1.395(14)
C18 H18 0.9400
C19 C20 1.359(11)
C19 H19 0.9400
C20 C21 1.405(10)
C20 C22 1.501(11)

loop_
_cod_related_entry_id
_cod_related_entry_database
_cod_related_entry_code
1 ChemSpider 21126150
